data_2203003
loop_
_publ_author_name
'Wang, Song-Qing'
'Zeng, Guo'
'Zheng, Xiu-Fang'
'Zhao, Kang'

_publ_section_title
2,7,12-Tris(2-bromoethoxy)-3,8,13-trimethoxy-10,15-dihydro-5<i>H</i>-tribenzo[<i>a,d,g</i>]cyclononaene
_journal_issue 12
_journal_name_full 'Acta Crystallographica Section E'
_journal_page_first o1862
_journal_page_last o1863
_journal_paper_doi 10.1107/S1600536803024619
_journal_volume 59
_journal_year 2003
_chemical_formula_iupac 'C30 H33 Br3 O6'
_chemical_formula_moiety 'C30 H33 Br3 O6'
_chemical_formula_sum 'C30 H33 Br3 O6'
_chemical_formula_weight 729.29
_chemical_melting_point .42E-305
_chemical_name_systematic
;
2,7,12-Tris(2-bromoethoxy)-3,8,13-trimethoxy-10,15-dihydro-5H-
tribenzo[a,d,g]cyclononaene
;
_space_group_IT_number 14
_symmetry_cell_setting monoclinic
_symmetry_space_group_name_Hall '-P 2yn'
_symmetry_space_group_name_H-M 'P 1 21/n 1'
_cell_angle_alpha 90.00
_cell_angle_beta 98.507(4)
_cell_angle_gamma 90.00
_cell_formula_units_Z 4
_cell_length_a 14.585(3)
_cell_length_b 8.3893(19)
_cell_length_c 24.881(6)
_cell_measurement_reflns_used 882
_cell_measurement_temperature 293(2)
_cell_measurement_theta_max 23.66
_cell_measurement_theta_min 3.06
_cell_volume 3010.9(12)
_computing_cell_refinement SMART
_computing_data_collection 'SMART (Bruker, 1997)'
_computing_data_reduction 'SAINT (Bruker, 1997)'
_computing_molecular_graphics 'SHELXTL (Bruker, 1997)'
_computing_publication_material SHELXTL
_computing_structure_refinement 'SHELXL97 (Sheldrick, 1997)'
_computing_structure_solution 'SHELXS97 (Sheldrick, 1997)'
_diffrn_ambient_temperature 293(2)
_diffrn_measured_fraction_theta_full 0.997
_diffrn_measured_fraction_theta_max 0.994
_diffrn_measurement_device_type 'Bruker SMART CCD area-detector'
_diffrn_measurement_method '\f and \w'
_diffrn_radiation_monochromator graphite
_diffrn_radiation_source 'fine-focus sealed tube'
_diffrn_radiation_type MoK\a
_diffrn_radiation_wavelength 0.71073
_diffrn_reflns_av_R_equivalents 0.0620
_diffrn_reflns_av_sigmaI/netI 0.0735
_diffrn_reflns_limit_h_max 18
_diffrn_reflns_limit_h_min -17
_diffrn_reflns_limit_k_max 10
_diffrn_reflns_limit_k_min -9
_diffrn_reflns_limit_l_max 30
_diffrn_reflns_limit_l_min -31
_diffrn_reflns_number 18616
_diffrn_reflns_reduction_process 'SAINT (Bruker, 1997)'
_diffrn_reflns_theta_full 25.00
_diffrn_reflns_theta_max 26.37
_diffrn_reflns_theta_min 2.57
_diffrn_standards_decay_% 0
_diffrn_standards_interval_count 0
_diffrn_standards_interval_time 0
_diffrn_standards_number 0
_exptl_absorpt_coefficient_mu 4.060
_exptl_absorpt_correction_T_max 0.666
_exptl_absorpt_correction_T_min 0.263
_exptl_absorpt_correction_type multi-scan
_exptl_absorpt_process_details '(SADABS; Bruker, 1997)'
_exptl_crystal_colour colorless
_exptl_crystal_density_diffrn 1.609
_exptl_crystal_density_method 'not measured'
_exptl_crystal_description block
_exptl_crystal_F_000 1464
_exptl_crystal_size_max 0.38
_exptl_crystal_size_mid 0.32
_exptl_crystal_size_min 0.10
_refine_diff_density_max 0.686
_refine_diff_density_min -0.849
_refine_ls_extinction_method none
_refine_ls_goodness_of_fit_ref 1.010
_refine_ls_hydrogen_treatment constr
_refine_ls_matrix_type full
_refine_ls_number_parameters 383
_refine_ls_number_reflns 6129
_refine_ls_number_restraints 80
_refine_ls_restrained_S_all 1.007
_refine_ls_R_factor_all 0.1210
_refine_ls_R_factor_gt 0.0632
_refine_ls_shift/su_max 0.001
_refine_ls_shift/su_mean 0.000
_refine_ls_structure_factor_coef Fsqd
_refine_ls_weighting_details 'calc  w= 1/[\s^2^(Fo^2^)+(0.084P)^2^] where P = (Fo^2^+2Fc^2^)/3'
_refine_ls_weighting_scheme calc
_refine_ls_wR_factor_ref 0.1642
_reflns_number_gt 3693
_reflns_number_total 6129
_reflns_threshold_expression I>2\s(I)
_cod_data_source_file ww6126.cif
_cod_data_source_block I
_cod_depositor_comments
;
The following automatic conversions were performed:
'_symmetry_cell_setting' value 'Monoclinic' changed to 'monoclinic'
according to '/home/saulius/struct/CIF-dictionaries/cif_core.dic'
dictionary named 'cif_core.dic' version 2.4.1 from 2010-06-29.

Automatic conversion script
Id: cif_fix_enum 1527 2010-12-29 10:47:43Z saulius 

The following automatic conversions were performed:

'_symmetry_cell_setting' value 'Monoclinic' changed to 'monoclinic'
according to /home/saulius/struct/CIF-dictionaries/cif_core.dic
dictionary named 'cif_core.dic' version 2.4.1 from 2010-06-29.

Automatic conversion script
Id: cif_fix_values 1715 2011-07-08 13:25:40Z adriana 
;
_cod_original_cell_volume 3010.8(12)
_cod_original_sg_symbol_H-M 'P 21/n'
_cod_database_code 2203003
_cod_database_fobs_code 2203003

loop_
_symmetry_equiv_pos_as_xyz
'x, y, z'
'-x+1/2, y+1/2, -z+1/2'
'-x, -y, -z'
'x-1/2, -y-1/2, z-1/2'

loop_
_atom_site_label
_atom_site_fract_x
_atom_site_fract_y
_atom_site_fract_z
_atom_site_U_iso_or_equiv
_atom_site_adp_type
_atom_site_calc_flag
_atom_site_refinement_flags
_atom_site_occupancy
_atom_site_disorder_assembly
_atom_site_disorder_group
_atom_site_type_symbol
Br1 0.65826(5) 0.90148(9) 0.48562(3) 0.0711(3) Uani d . 1 . . Br
Br3 1.11988(4) 0.58579(9) 0.14199(3) 0.0685(2) Uani d . 1 . . Br
O1 0.4949(2) 0.7191(4) 0.35282(14) 0.0439(9) Uani d . 1 . . O
O2 0.3535(2) 0.5614(4) 0.30468(14) 0.0440(9) Uani d . 1 . . O
O3 0.3705(2) 0.1854(4) 0.07938(17) 0.0539(11) Uani d D 1 . . O
O4 0.5328(2) 0.1778(4) 0.04922(14) 0.0398(8) Uani d . 1 A . O
O5 0.9078(2) 0.6918(4) 0.15013(15) 0.0429(9) Uani d . 1 A . O
O6 0.8912(2) 0.8507(5) 0.24369(16) 0.0506(10) Uani d . 1 . . O
C1 0.5590(3) 0.9598(5) 0.1801(2) 0.0310(11) Uani d . 1 . . C
H1A 0.5730 1.0574 0.2006 0.037 Uiso calc R 1 . . H
H1B 0.5237 0.9881 0.1452 0.037 Uiso calc R 1 . . H
C2 0.5005(3) 0.8531(5) 0.2104(2) 0.0307(11) Uani d . 1 . . C
C3 0.5240(3) 0.8369(6) 0.2668(2) 0.0330(11) Uani d . 1 . . C
H3 0.5742 0.8945 0.2843 0.040 Uiso calc R 1 . . H
C4 0.4765(3) 0.7404(5) 0.2973(2) 0.0317(11) Uani d . 1 . . C
C5 0.3994(3) 0.6529(5) 0.2711(2) 0.0330(11) Uani d . 1 . . C
C6 0.3760(3) 0.6673(5) 0.2160(2) 0.0313(11) Uani d . 1 . . C
H6 0.3253 0.6104 0.1988 0.038 Uiso calc R 1 . . H
C7 0.4252(3) 0.7641(5) 0.18457(19) 0.0281(10) Uani d . 1 . . C
C8 0.3962(3) 0.7602(6) 0.12277(19) 0.0324(11) Uani d . 1 . . C
H8A 0.3291 0.7586 0.1143 0.039 Uiso calc R 1 . . H
H8B 0.4185 0.8553 0.1067 0.039 Uiso calc R 1 . . H
C9 0.4361(3) 0.6131(5) 0.09909(19) 0.0291(10) Uani d . 1 A . C
C10 0.3849(3) 0.4732(6) 0.09778(19) 0.0323(11) Uani d . 1 . . C
H10 0.3263 0.4765 0.1083 0.039 Uiso calc R 1 A . H
C11 0.4176(3) 0.3299(6) 0.0816(2) 0.0342(11) Uani d . 1 A . C
C12 0.5057(3) 0.3247(5) 0.06471(18) 0.0304(11) Uani d . 1 . . C
C13 0.5552(3) 0.4641(5) 0.06455(17) 0.0262(10) Uani d . 1 A . C
H13 0.6129 0.4611 0.0528 0.031 Uiso calc R 1 . . H
C14 0.5225(3) 0.6113(5) 0.08135(17) 0.0251(10) Uani d . 1 . . C
C15 0.5805(3) 0.7605(6) 0.07772(18) 0.0302(10) Uani d . 1 A . C
H15A 0.5394 0.8520 0.0750 0.036 Uiso calc R 1 . . H
H15B 0.6073 0.7553 0.0443 0.036 Uiso calc R 1 . . H
C16 0.6588(3) 0.7896(5) 0.12461(18) 0.0255(10) Uani d . 1 . . C
C17 0.7464(3) 0.7284(5) 0.11996(19) 0.0310(11) Uani d . 1 A . C
H17 0.7536 0.6690 0.0893 0.037 Uiso calc R 1 . . H
C18 0.8226(3) 0.7524(5) 0.1590(2) 0.0314(11) Uani d . 1 . . C
C19 0.8127(3) 0.8368(6) 0.2060(2) 0.0331(11) Uani d . 1 A . C
C20 0.7271(3) 0.9028(6) 0.2107(2) 0.0328(11) Uani d . 1 . . C
H20 0.7208 0.9632 0.2413 0.039 Uiso calc R 1 A . H
C21 0.6496(3) 0.8809(5) 0.17071(18) 0.0267(10) Uani d . 1 A . C
C22 0.5720(3) 0.8034(6) 0.3820(2) 0.0416(13) Uani d . 1 . . C
H22A 0.5723 0.9136 0.3702 0.050 Uiso calc R 1 . . H
H22B 0.6301 0.7539 0.3766 0.050 Uiso calc R 1 . . H
C23 0.5579(4) 0.7929(7) 0.4407(2) 0.0529(15) Uani d . 1 . . C
H23A 0.5562 0.6820 0.4515 0.063 Uiso calc R 1 . . H
H23B 0.4992 0.8416 0.4453 0.063 Uiso calc R 1 . . H
C24 0.2809(4) 0.4632(8) 0.2787(3) 0.0631(18) Uani d . 1 . . C
H24A 0.2320 0.5289 0.2605 0.095 Uiso calc R 1 . . H
H24B 0.2573 0.3984 0.3053 0.095 Uiso calc R 1 . . H
H24C 0.3043 0.3959 0.2526 0.095 Uiso calc R 1 . . H
C25 0.2979(5) 0.1643(10) 0.1116(3) 0.042(2) Uani d PDU 0.696(11) A 1 C
H25A 0.3101 0.2282 0.1444 0.051 Uiso calc PR 0.696(11) A 1 H
H25B 0.2941 0.0534 0.1220 0.051 Uiso calc PR 0.696(11) A 1 H
C26 0.2076(5) 0.2162(9) 0.0777(3) 0.046(2) Uani d PDU 0.696(11) A 1 C
H26A 0.2144 0.3231 0.0640 0.055 Uiso calc PR 0.696(11) A 1 H
H26B 0.1588 0.2182 0.1003 0.055 Uiso calc PR 0.696(11) A 1 H
Br2 0.1730(3) 0.0703(6) 0.0167(2) 0.0966(12) Uani d PDU 0.696(11) A 1 Br
C25' 0.2781(8) 0.212(2) 0.0930(8) 0.047(6) Uani d PDU 0.304(11) A 2 C
H25C 0.2537 0.3115 0.0767 0.056 Uiso calc PR 0.304(11) A 2 H
H25D 0.2818 0.2220 0.1321 0.056 Uiso calc PR 0.304(11) A 2 H
C26' 0.2124(11) 0.077(2) 0.0729(5) 0.059(6) Uani d PDU 0.304(11) A 2 C
H26C 0.1591 0.0784 0.0921 0.071 Uiso calc PR 0.304(11) A 2 H
H26D 0.2438 -0.0248 0.0803 0.071 Uiso calc PR 0.304(11) A 2 H
Br2' 0.1716(6) 0.0983(9) -0.0043(4) 0.0811(18) Uani d PDU 0.304(11) A 2 Br
C27 0.6227(4) 0.1648(6) 0.0339(3) 0.0506(15) Uani d . 1 . . C
H27A 0.6287 0.2403 0.0056 0.076 Uiso calc R 1 A . H
H27B 0.6314 0.0589 0.0209 0.076 Uiso calc R 1 . . H
H27C 0.6687 0.1864 0.0647 0.076 Uiso calc R 1 . . H
C28 0.9743(4) 0.8129(7) 0.1445(3) 0.0653(19) Uani d . 1 . . C
H28A 1.0078 0.8405 0.1799 0.078 Uiso calc R 1 A . H
H28B 0.9431 0.9078 0.1288 0.078 Uiso calc R 1 . . H
C29 1.0409(4) 0.7539(8) 0.1085(3) 0.0692(19) Uani d . 1 A . C
H29A 1.0791 0.8420 0.0997 0.083 Uiso calc R 1 . . H
H29B 1.0062 0.7147 0.0748 0.083 Uiso calc R 1 . . H
C30 0.8844(4) 0.9403(8) 0.2919(2) 0.0619(17) Uani d . 1 . . C
H30A 0.8647 1.0470 0.2822 0.093 Uiso calc R 1 . . H
H30B 0.9439 0.9435 0.3143 0.093 Uiso calc R 1 . . H
H30C 0.8402 0.8907 0.3116 0.093 Uiso calc R 1 . . H

loop_
_atom_site_aniso_label
_atom_site_aniso_U_11
_atom_site_aniso_U_22
_atom_site_aniso_U_33
_atom_site_aniso_U_12
_atom_site_aniso_U_13
_atom_site_aniso_U_23
Br1 0.0835(5) 0.0818(5) 0.0439(4) -0.0240(4) -0.0038(3) -0.0086(3)
Br3 0.0367(3) 0.0777(5) 0.0906(6) 0.0047(3) 0.0079(3) -0.0040(4)
O1 0.052(2) 0.047(2) 0.033(2) -0.0161(18) 0.0047(16) 0.0001(17)
O2 0.046(2) 0.046(2) 0.041(2) -0.0191(17) 0.0101(16) -0.0021(17)
O3 0.054(2) 0.039(2) 0.076(3) -0.0208(18) 0.035(2) -0.021(2)
O4 0.048(2) 0.0258(18) 0.049(2) -0.0005(15) 0.0187(17) -0.0040(16)
O5 0.0287(17) 0.0329(19) 0.067(3) -0.0020(15) 0.0058(16) -0.0119(18)
O6 0.038(2) 0.061(2) 0.047(2) 0.0007(18) -0.0083(16) -0.0140(19)
C1 0.037(3) 0.021(2) 0.035(3) -0.003(2) 0.005(2) -0.003(2)
C2 0.031(2) 0.019(2) 0.042(3) 0.0052(19) 0.008(2) -0.004(2)
C3 0.031(2) 0.031(3) 0.037(3) -0.006(2) 0.004(2) -0.006(2)
C4 0.035(2) 0.026(2) 0.034(3) 0.000(2) 0.006(2) -0.004(2)
C5 0.031(2) 0.026(2) 0.043(3) 0.002(2) 0.009(2) -0.001(2)
C6 0.024(2) 0.026(2) 0.044(3) 0.0019(19) 0.005(2) -0.002(2)
C7 0.023(2) 0.021(2) 0.040(3) 0.0070(18) 0.003(2) -0.002(2)
C8 0.025(2) 0.030(3) 0.041(3) 0.007(2) -0.001(2) 0.001(2)
C9 0.026(2) 0.030(3) 0.029(3) 0.002(2) -0.0040(19) 0.001(2)
C10 0.027(2) 0.038(3) 0.033(3) -0.002(2) 0.007(2) -0.005(2)
C11 0.034(3) 0.035(3) 0.034(3) -0.010(2) 0.006(2) -0.005(2)
C12 0.032(2) 0.031(3) 0.026(3) 0.003(2) -0.0015(19) 0.001(2)
C13 0.025(2) 0.036(3) 0.016(2) -0.005(2) -0.0008(17) 0.0029(19)
C14 0.026(2) 0.029(2) 0.017(2) -0.0013(19) -0.0050(17) 0.0015(19)
C15 0.035(2) 0.033(3) 0.022(3) -0.003(2) 0.0033(19) -0.002(2)
C16 0.031(2) 0.021(2) 0.024(3) -0.0051(19) 0.0024(18) 0.0015(19)
C17 0.039(3) 0.025(2) 0.030(3) -0.005(2) 0.009(2) -0.008(2)
C18 0.029(2) 0.019(2) 0.045(3) -0.0022(19) 0.003(2) -0.003(2)
C19 0.032(2) 0.031(3) 0.033(3) -0.005(2) -0.005(2) -0.006(2)
C20 0.038(3) 0.032(3) 0.028(3) -0.008(2) 0.004(2) -0.007(2)
C21 0.032(2) 0.018(2) 0.030(3) -0.0035(18) 0.0065(19) 0.0016(19)
C22 0.041(3) 0.043(3) 0.038(3) -0.005(2) 0.000(2) 0.000(2)
C23 0.059(3) 0.053(4) 0.043(4) -0.013(3) -0.004(3) 0.003(3)
C24 0.057(4) 0.062(4) 0.070(5) -0.032(3) 0.010(3) 0.000(3)
C25 0.051(5) 0.031(5) 0.049(6) -0.001(4) 0.019(4) 0.012(4)
C26 0.054(5) 0.033(5) 0.055(6) 0.005(4) 0.017(4) -0.009(4)
Br2 0.0834(12) 0.100(2) 0.109(3) -0.0300(13) 0.0213(15) -0.0476(17)
C25' 0.060(9) 0.032(9) 0.049(9) -0.021(7) 0.012(7) 0.006(7)
C26' 0.063(11) 0.058(13) 0.057(13) 0.007(10) 0.010(9) 0.009(10)
Br2' 0.070(2) 0.071(2) 0.101(4) 0.0071(18) 0.008(3) 0.012(3)
C27 0.051(3) 0.036(3) 0.069(4) 0.011(3) 0.023(3) 0.003(3)
C28 0.041(3) 0.039(3) 0.121(6) -0.006(3) 0.027(3) -0.013(4)
C29 0.052(4) 0.073(5) 0.086(5) 0.000(3) 0.020(3) 0.016(4)
C30 0.057(4) 0.082(5) 0.042(4) -0.003(3) -0.009(3) -0.020(3)

loop_
_atom_type_symbol
_atom_type_description
_atom_type_scat_dispersion_real
_atom_type_scat_dispersion_imag
_atom_type_scat_source
C C 0.0033 0.0016 'International Tables Vol C Tables 4.2.6.8 and 6.1.1.4'
H H 0.0000 0.0000 'International Tables Vol C Tables 4.2.6.8 and 6.1.1.4'
O O 0.0106 0.0060 'International Tables Vol C Tables 4.2.6.8 and 6.1.1.4'
Br Br -0.2901 2.4595 'International Tables Vol C Tables 4.2.6.8 and 6.1.1.4'

loop_
_geom_angle_atom_site_label_1
_geom_angle_atom_site_label_2
_geom_angle_atom_site_label_3
_geom_angle
C4 O1 C22 117.8(4)
C5 O2 C24 116.3(4)
C11 O3 C25 119.2(5)
C11 O3 C25' 109.0(7)
C25 O3 C25' 25.9(8)
C12 O4 C27 117.4(4)
C18 O5 C28 113.1(4)
C19 O6 C30 117.6(4)
C2 C1 C21 112.6(4)
C2 C1 H1A 109.1
C21 C1 H1A 109.1
C2 C1 H1B 109.1
C21 C1 H1B 109.1
H1A C1 H1B 107.8
C3 C2 C7 117.7(4)
C3 C2 C1 119.0(4)
C7 C2 C1 123.2(4)
C4 C3 C2 123.0(4)
C4 C3 H3 118.5
C2 C3 H3 118.5
C3 C4 O1 126.4(4)
C3 C4 C5 118.9(5)
O1 C4 C5 114.7(4)
C6 C5 O2 125.8(4)
C6 C5 C4 118.6(4)
O2 C5 C4 115.5(4)
C5 C6 C7 122.7(4)
C5 C6 H6 118.7
C7 C6 H6 118.7
C6 C7 C2 119.0(4)
C6 C7 C8 117.5(4)
C2 C7 C8 123.4(4)
C9 C8 C7 110.0(3)
C9 C8 H8A 109.7
C7 C8 H8A 109.7
C9 C8 H8B 109.7
C7 C8 H8B 109.7
H8A C8 H8B 108.2
C10 C9 C14 119.4(4)
C10 C9 C8 117.4(4)
C14 C9 C8 123.1(4)
C11 C10 C9 122.5(4)
C11 C10 H10 118.7
C9 C10 H10 118.7
C10 C11 O3 125.7(4)
C10 C11 C12 118.9(4)
O3 C11 C12 115.3(4)
O4 C12 C13 126.3(4)
O4 C12 C11 115.2(4)
C13 C12 C11 118.5(4)
C12 C13 C14 122.9(4)
C12 C13 H13 118.6
C14 C13 H13 118.6
C9 C14 C13 117.7(4)
C9 C14 C15 123.1(4)
C13 C14 C15 119.2(4)
C14 C15 C16 116.5(4)
C14 C15 H15A 108.2
C16 C15 H15A 108.2
C14 C15 H15B 108.2
C16 C15 H15B 108.2
H15A C15 H15B 107.3
C17 C16 C21 117.9(4)
C17 C16 C15 117.9(4)
C21 C16 C15 124.1(4)
C18 C17 C16 122.6(4)
C18 C17 H17 118.7
C16 C17 H17 118.7
C17 C18 O5 118.7(4)
C17 C18 C19 119.6(4)
O5 C18 C19 121.7(4)
O6 C19 C20 125.4(4)
O6 C19 C18 115.9(4)
C20 C19 C18 118.7(4)
C19 C20 C21 122.0(4)
C19 C20 H20 119.0
C21 C20 H20 119.0
C16 C21 C20 119.1(4)
C16 C21 C1 123.5(4)
C20 C21 C1 117.4(4)
O1 C22 C23 104.6(4)
O1 C22 H22A 110.8
C23 C22 H22A 110.8
O1 C22 H22B 110.8
C23 C22 H22B 110.8
H22A C22 H22B 108.9
C22 C23 Br1 109.4(4)
C22 C23 H23A 109.8
Br1 C23 H23A 109.8
C22 C23 H23B 109.8
Br1 C23 H23B 109.8
H23A C23 H23B 108.2
O2 C24 H24A 109.5
O2 C24 H24B 109.5
H24A C24 H24B 109.5
O2 C24 H24C 109.5
H24A C24 H24C 109.5
H24B C24 H24C 109.5
O3 C25 C26 107.9(6)
O3 C25 H25A 110.1
C26 C25 H25A 110.1
O3 C25 H25B 110.1
C26 C25 H25B 110.1
H25A C25 H25B 108.4
C25 C26 Br2 110.7(5)
C25 C26 H26A 109.5
Br2 C26 H26A 109.5
C25 C26 H26B 109.5
Br2 C26 H26B 109.5
H26A C26 H26B 108.1
O3 C25' C26' 111.6(11)
O3 C25' H25C 109.3
C26' C25' H25C 109.3
O3 C25' H25D 109.3
C26' C25' H25D 109.3
H25C C25' H25D 108.0
C25' C26' Br2' 109.9(10)
C25' C26' H26C 109.7
Br2' C26' H26C 109.7
C25' C26' H26D 109.7
Br2' C26' H26D 109.7
H26C C26' H26D 108.2
O4 C27 H27A 109.5
O4 C27 H27B 109.5
H27A C27 H27B 109.5
O4 C27 H27C 109.5
H27A C27 H27C 109.5
H27B C27 H27C 109.5
O5 C28 C29 109.5(5)
O5 C28 H28A 109.8
C29 C28 H28A 109.8
O5 C28 H28B 109.8
C29 C28 H28B 109.8
H28A C28 H28B 108.2
C28 C29 Br3 112.5(5)
C28 C29 H29A 109.1
Br3 C29 H29A 109.1
C28 C29 H29B 109.1
Br3 C29 H29B 109.1
H29A C29 H29B 107.8
O6 C30 H30A 109.5
O6 C30 H30B 109.5
H30A C30 H30B 109.5
O6 C30 H30C 109.5
H30A C30 H30C 109.5
H30B C30 H30C 109.5

loop_
_geom_bond_atom_site_label_1
_geom_bond_atom_site_label_2
_geom_bond_site_symmetry_2
_geom_bond_distance
_geom_bond_publ_flag
Br1 C23 . 1.934(5) ?
Br3 C29 . 1.930(6) ?
O1 C4 . 1.379(6) ?
O1 C22 . 1.432(6) ?
O2 C5 . 1.379(6) ?
O2 C24 . 1.420(6) ?
O3 C11 . 1.389(6) ?
O3 C25 . 1.431(7) ?
O3 C25' . 1.456(10) ?
O4 C12 . 1.368(6) ?
O4 C27 . 1.424(6) ?
O5 C18 . 1.390(5) ?
O5 C28 . 1.426(6) ?
O6 C19 . 1.372(5) ?
O6 C30 . 1.432(7) ?
C1 C2 . 1.513(7) ?
C1 C21 . 1.525(6) ?
C1 H1A . 0.9700 ?
C1 H1B . 0.9700 ?
C2 C3 . 1.402(7) ?
C2 C7 . 1.403(6) ?
C3 C4 . 1.367(7) ?
C3 H3 . 0.9300 ?
C4 C5 . 1.419(6) ?
C5 C6 . 1.367(7) ?
C6 C7 . 1.397(6) ?
C6 H6 . 0.9300 ?
C7 C8 . 1.534(6) ?
C8 C9 . 1.520(6) ?
C8 H8A . 0.9700 ?
C8 H8B . 0.9700 ?
C9 C10 . 1.389(6) ?
C9 C14 . 1.395(6) ?
C10 C11 . 1.375(7) ?
C10 H10 . 0.9300 ?
C11 C12 . 1.410(6) ?
C12 C13 . 1.374(6) ?
C13 C14 . 1.410(6) ?
C13 H13 . 0.9300 ?
C14 C15 . 1.522(6) ?
C15 C16 . 1.526(6) ?
C15 H15A . 0.9700 ?
C15 H15B . 0.9700 ?
C16 C17 . 1.398(6) ?
C16 C21 . 1.402(6) ?
C17 C18 . 1.379(6) ?
C17 H17 . 0.9300 ?
C18 C19 . 1.393(7) ?
C19 C20 . 1.387(6) ?
C20 C21 . 1.404(6) ?
C20 H20 . 0.9300 ?
C22 C23 . 1.507(7) ?
C22 H22A . 0.9700 ?
C22 H22B . 0.9700 ?
C23 H23A . 0.9700 ?
C23 H23B . 0.9700 ?
C24 H24A . 0.9600 ?
C24 H24B . 0.9600 ?
C24 H24C . 0.9600 ?
C25 C26 . 1.519(8) ?
C25 H25A . 0.9700 ?
C25 H25B . 0.9700 ?
C26 Br2 . 1.958(6) ?
C26 H26A . 0.9700 ?
C26 H26B . 0.9700 ?
C25' C26' . 1.524(9) ?
C25' H25C . 0.9700 ?
C25' H25D . 0.9700 ?
C26' Br2' . 1.935(9) ?
C26' H26C . 0.9700 ?
C26' H26D . 0.9700 ?
C27 H27A . 0.9600 ?
C27 H27B . 0.9600 ?
C27 H27C . 0.9600 ?
C28 C29 . 1.498(9) ?
C28 H28A . 0.9700 ?
C28 H28B . 0.9700 ?
C29 H29A . 0.9700 ?
C29 H29B . 0.9700 ?
C30 H30A . 0.9600 ?
C30 H30B . 0.9600 ?
C30 H30C . 0.9600 ?

loop_
_geom_torsion_atom_site_label_1
_geom_torsion_atom_site_label_2
_geom_torsion_atom_site_label_3
_geom_torsion_atom_site_label_4
_geom_torsion
C21 C1 C2 C3 78.3(5)
C21 C1 C2 C7 -99.4(5)
C7 C2 C3 C4 -0.6(7)
C1 C2 C3 C4 -178.5(4)
C2 C3 C4 O1 -179.6(4)
C2 C3 C4 C5 -0.4(7)
C22 O1 C4 C3 -1.0(7)
C22 O1 C4 C5 179.8(4)
C24 O2 C5 C6 6.0(7)
C24 O2 C5 C4 -175.1(5)
C3 C4 C5 C6 0.6(7)
O1 C4 C5 C6 179.8(4)
C3 C4 C5 O2 -178.4(4)
O1 C4 C5 O2 0.9(6)
O2 C5 C6 C7 179.2(4)
C4 C5 C6 C7 0.3(7)
C5 C6 C7 C2 -1.4(6)
C5 C6 C7 C8 175.6(4)
C3 C2 C7 C6 1.5(6)
C1 C2 C7 C6 179.2(4)
C3 C2 C7 C8 -175.3(4)
C1 C2 C7 C8 2.4(6)
C6 C7 C8 C9 -79.3(5)
C2 C7 C8 C9 97.5(5)
C7 C8 C9 C10 86.7(5)
C7 C8 C9 C14 -90.2(5)
C14 C9 C10 C11 2.6(7)
C8 C9 C10 C11 -174.4(4)
C9 C10 C11 O3 179.8(5)
C9 C10 C11 C12 -1.1(7)
C25 O3 C11 C10 -21.8(8)
C25' O3 C11 C10 4.4(11)
C25 O3 C11 C12 159.0(5)
C25' O3 C11 C12 -174.8(9)
C27 O4 C12 C13 3.3(7)
C27 O4 C12 C11 -177.6(4)
C10 C11 C12 O4 -179.9(4)
O3 C11 C12 O4 -0.8(6)
C10 C11 C12 C13 -0.8(7)
O3 C11 C12 C13 178.4(4)
O4 C12 C13 C14 -179.8(4)
C11 C12 C13 C14 1.1(6)
C10 C9 C14 C13 -2.2(6)
C8 C9 C14 C13 174.6(4)
C10 C9 C14 C15 175.8(4)
C8 C9 C14 C15 -7.4(6)
C12 C13 C14 C9 0.4(6)
C12 C13 C14 C15 -177.7(4)
C9 C14 C15 C16 99.3(5)
C13 C14 C15 C16 -82.8(5)
C14 C15 C16 C17 91.3(5)
C14 C15 C16 C21 -92.3(5)
C21 C16 C17 C18 1.0(7)
C15 C16 C17 C18 177.7(4)
C16 C17 C18 O5 -177.7(4)
C16 C17 C18 C19 1.9(7)
C28 O5 C18 C17 114.5(5)
C28 O5 C18 C19 -65.1(6)
C30 O6 C19 C20 0.0(8)
C30 O6 C19 C18 178.4(5)
C17 C18 C19 O6 177.8(4)
O5 C18 C19 O6 -2.6(7)
C17 C18 C19 C20 -3.8(7)
O5 C18 C19 C20 175.9(4)
O6 C19 C20 C21 -178.9(5)
C18 C19 C20 C21 2.8(7)
C17 C16 C21 C20 -2.0(6)
C15 C16 C21 C20 -178.4(4)
C17 C16 C21 C1 177.8(4)
C15 C16 C21 C1 1.3(7)
C19 C20 C21 C16 0.1(7)
C19 C20 C21 C1 -179.7(4)
C2 C1 C21 C16 90.2(5)
C2 C1 C21 C20 -90.1(5)
C4 O1 C22 C23 164.7(4)
O1 C22 C23 Br1 179.6(3)
C11 O3 C25 C26 90.3(7)
C25' O3 C25 C26 17.7(13)
O3 C25 C26 Br2 67.6(7)
C11 O3 C25' C26' 160.3(11)
C25 O3 C25' C26' -81.5(19)
O3 C25' C26' Br2' -77.9(17)
C18 O5 C28 C29 -151.0(5)
O5 C28 C29 Br3 -68.5(6)
